data_7100516
_journal_name_full 'Chemical Communications'
_journal_paper_doi 10.1039/b508851h
_journal_year 2005
_chemical_formula_moiety 'C56 H66 Cl2 O12 Ti2, 2(C H2 Cl2)'
_chemical_formula_sum 'C58 H70 Cl6 O12 Ti2'
_chemical_formula_weight 1267.64
_chemical_name_common
;
Bis(chloro(pentamethylcyclopentadienyl)-(methyl-4,6-O-beta-
naphthyl-2-methyliden-beta-D-glucopyranosidato)titan)
;
_space_group_IT_number 18
_symmetry_cell_setting orthorhombic
_symmetry_space_group_name_Hall 'P 2 2ab'
_symmetry_space_group_name_H-M 'P 21 21 2'
_cell_angle_alpha 90.00
_cell_angle_beta 90.00
_cell_angle_gamma 90.00
_cell_formula_units_Z 2
_cell_length_a 14.8415(9)
_cell_length_b 25.3203(16)
_cell_length_c 8.0438(5)
_cell_measurement_temperature 153(2)
_cell_volume 3022.8(3)
_diffrn_ambient_temperature 153(2)
_exptl_crystal_density_diffrn 1.393
_cod_database_code 7100516

loop_
_symmetry_equiv_pos_as_xyz
'x, y, z'
'-x, -y, z'
'-x+1/2, y+1/2, -z'
'x+1/2, -y+1/2, -z'

loop_
_atom_site_label
_atom_site_type_symbol
_atom_site_fract_x
_atom_site_fract_y
_atom_site_fract_z
_atom_site_U_iso_or_equiv
_atom_site_adp_type
_atom_site_occupancy
_atom_site_symmetry_multiplicity
_atom_site_calc_flag
_atom_site_refinement_flags
_atom_site_disorder_assembly
_atom_site_disorder_group
Ti1 Ti 0.62136(4) 0.56849(2) 0.24539(7) 0.02027(14) Uani 1 1 d . . .
Cl1 Cl 0.68718(7) 0.58664(4) 0.49832(11) 0.0334(2) Uani 1 1 d . . .
O1 O 0.1927(2) 0.54101(15) 0.2902(5) 0.0627(12) Uani 1 1 d . . .
O2 O 0.37029(16) 0.50156(9) 0.2515(3) 0.0287(5) Uani 1 1 d . . .
O3 O 0.50278(16) 0.58369(10) 0.2735(3) 0.0275(5) Uani 1 1 d . . .
O4 O 0.46943(15) 0.66012(9) 0.5187(3) 0.0230(5) Uani 1 1 d . . .
O5 O 0.24390(17) 0.60831(11) 0.4490(4) 0.0332(6) Uani 1 1 d . . .
O6 O 0.36766(17) 0.70821(10) 0.6800(3) 0.0299(6) Uani 1 1 d . . .
C1 C 0.2632(3) 0.55610(15) 0.3936(6) 0.0362(9) Uani 1 1 d . . .
H1 H 0.2679 0.5315 0.4905 0.043 Uiso 1 1 calc R . .
C2 C 0.3495(2) 0.55414(13) 0.2892(4) 0.0239(7) Uani 1 1 d . . .
H2 H 0.3387 0.5736 0.1829 0.029 Uiso 1 1 calc R . .
C3 C 0.4289(2) 0.57956(12) 0.3787(4) 0.0206(6) Uani 1 1 d . . .
H3 H 0.4453 0.5580 0.4784 0.025 Uiso 1 1 calc R . .
C4 C 0.3986(2) 0.63366(13) 0.4328(4) 0.0209(6) Uani 1 1 d . . .
H4 H 0.3821 0.6547 0.3320 0.025 Uiso 1 1 calc R . .
C5 C 0.3162(2) 0.62920(14) 0.5450(4) 0.0255(7) Uani 1 1 d . . .
H5 H 0.3294 0.6058 0.6422 0.031 Uiso 1 1 calc R . .
C6 C 0.2903(2) 0.68477(15) 0.6040(5) 0.0320(8) Uani 1 1 d . . .
H6A H 0.2703 0.7064 0.5084 0.038 Uiso 1 1 calc R . .
H6B H 0.2403 0.6827 0.6851 0.038 Uiso 1 1 calc R . .
C7 C 0.4411(2) 0.71105(13) 0.5649(4) 0.0240(7) Uani 1 1 d . . .
H7 H 0.4225 0.7314 0.4641 0.029 Uiso 1 1 calc R . .
C8 C 0.5169(2) 0.73914(14) 0.6518(4) 0.0275(7) Uani 1 1 d . . .
C9 C 0.5025(3) 0.79064(16) 0.7136(6) 0.0407(10) Uani 1 1 d . . .
H9 H 0.4456 0.8070 0.6975 0.049 Uiso 1 1 calc R . .
C10 C 0.5671(3) 0.81694(18) 0.7943(6) 0.0438(11) Uani 1 1 d . . .
H10 H 0.5553 0.8515 0.8346 0.053 Uiso 1 1 calc R . .
C11 C 0.6535(3) 0.79382(18) 0.8209(5) 0.0385(9) Uani 1 1 d . . .
C12 C 0.7229(3) 0.8196(2) 0.9119(6) 0.0504(13) Uani 1 1 d . . .
H12 H 0.7133 0.8543 0.9532 0.061 Uiso 1 1 calc R . .
C13 C 0.8019(3) 0.7954(2) 0.9398(6) 0.0542(14) Uani 1 1 d . . .
H13 H 0.8470 0.8130 1.0027 0.065 Uiso 1 1 calc R . .
C14 C 0.8190(3) 0.7442(2) 0.8773(6) 0.0517(13) Uani 1 1 d . . .
H14 H 0.8754 0.7277 0.8976 0.062 Uiso 1 1 calc R . .
C15 C 0.7536(3) 0.7183(2) 0.7868(5) 0.0417(10) Uani 1 1 d . . .
H15 H 0.7654 0.6842 0.7427 0.050 Uiso 1 1 calc R . .
C16 C 0.6692(2) 0.74236(15) 0.7594(5) 0.0317(8) Uani 1 1 d . . .
C17 C 0.5989(2) 0.71592(15) 0.6716(4) 0.0284(8) Uani 1 1 d . . .
H17 H 0.6094 0.6818 0.6267 0.034 Uiso 1 1 calc R . .
C18 C 0.1118(4) 0.5307(3) 0.3784(13) 0.120(4) Uani 1 1 d . . .
H18A H 0.0689 0.5128 0.3049 0.180 Uiso 1 1 calc R . .
H18B H 0.0857 0.5641 0.4169 0.180 Uiso 1 1 calc R . .
H18C H 0.1249 0.5081 0.4742 0.180 Uiso 1 1 calc R . .
C19 C 0.6173(3) 0.64378(14) 0.0687(5) 0.0283(7) Uani 1 1 d . . .
C20 C 0.7025(2) 0.64434(14) 0.1475(5) 0.0268(7) Uani 1 1 d . . .
C21 C 0.7501(2) 0.59910(14) 0.0964(5) 0.0271(7) Uani 1 1 d . . .
C22 C 0.6943(2) 0.56968(15) -0.0130(4) 0.0271(7) Uani 1 1 d . . .
C23 C 0.6103(3) 0.59788(14) -0.0285(4) 0.0279(7) Uani 1 1 d . . .
C24 C 0.5458(3) 0.68553(17) 0.0904(6) 0.0428(10) Uani 1 1 d . . .
H24A H 0.5431 0.6962 0.2074 0.064 Uiso 1 1 calc R . .
H24B H 0.4873 0.6713 0.0563 0.064 Uiso 1 1 calc R . .
H24C H 0.5606 0.7163 0.0216 0.064 Uiso 1 1 calc R . .
C25 C 0.7366(3) 0.68700(16) 0.2593(6) 0.0427(10) Uani 1 1 d . . .
H25A H 0.6855 0.7069 0.3046 0.064 Uiso 1 1 calc R . .
H25B H 0.7756 0.7109 0.1959 0.064 Uiso 1 1 calc R . .
H25C H 0.7710 0.6712 0.3506 0.064 Uiso 1 1 calc R . .
C26 C 0.8455(3) 0.5857(2) 0.1429(6) 0.0425(10) Uani 1 1 d . . .
H26A H 0.8549 0.5475 0.1320 0.064 Uiso 1 1 calc R . .
H26B H 0.8568 0.5964 0.2582 0.064 Uiso 1 1 calc R . .
H26C H 0.8872 0.6044 0.0690 0.064 Uiso 1 1 calc R . .
C27 C 0.7191(3) 0.51906(16) -0.0981(5) 0.0400(10) Uani 1 1 d . . .
H27A H 0.6649 0.4976 -0.1140 0.060 Uiso 1 1 calc R . .
H27B H 0.7624 0.4996 -0.0294 0.060 Uiso 1 1 calc R . .
H27C H 0.7462 0.5269 -0.2063 0.060 Uiso 1 1 calc R . .
C28 C 0.5308(3) 0.58097(18) -0.1298(5) 0.0381(9) Uani 1 1 d . . .
H28A H 0.5301 0.5424 -0.1386 0.057 Uiso 1 1 calc R . .
H28B H 0.5351 0.5964 -0.2412 0.057 Uiso 1 1 calc R . .
H28C H 0.4753 0.5930 -0.0760 0.057 Uiso 1 1 calc R . .
C29 C 0.0453(5) 0.6359(3) 0.7087(15) 0.110(3) Uani 1 1 d . . .
H29A H 0.0825 0.6438 0.6097 0.132 Uiso 1 1 calc R . .
H29B H 0.0445 0.6675 0.7810 0.132 Uiso 1 1 calc R . .
Cl3 Cl 0.09214(19) 0.58112(11) 0.8190(4) 0.1254(10) Uani 1 1 d . . .
Cl4 Cl -0.06738(13) 0.61944(10) 0.6462(3) 0.1037(7) Uani 1 1 d . . .

loop_
_atom_site_aniso_label
_atom_site_aniso_U_11
_atom_site_aniso_U_22
_atom_site_aniso_U_33
_atom_site_aniso_U_23
_atom_site_aniso_U_13
_atom_site_aniso_U_12
Ti1 0.0212(3) 0.0232(3) 0.0165(3) 0.0022(2) 0.0019(2) -0.0020(2)
Cl1 0.0401(5) 0.0416(5) 0.0184(4) 0.0016(4) -0.0046(4) -0.0048(4)
O1 0.0227(14) 0.076(2) 0.089(3) -0.054(2) 0.0074(16) -0.0133(14)
O2 0.0313(12) 0.0246(10) 0.0301(12) -0.0045(11) 0.0047(13) -0.0010(9)
O3 0.0239(11) 0.0326(12) 0.0261(13) -0.0068(10) 0.0037(10) -0.0040(9)
O4 0.0228(11) 0.0249(11) 0.0212(12) -0.0028(9) -0.0004(9) -0.0001(9)
O5 0.0203(12) 0.0357(14) 0.0434(17) -0.0155(12) 0.0023(11) -0.0015(10)
O6 0.0273(13) 0.0329(13) 0.0296(13) -0.0085(10) 0.0028(11) -0.0015(11)
C1 0.0261(18) 0.034(2) 0.048(2) -0.0174(17) 0.0110(17) -0.0075(15)
C2 0.0228(15) 0.0256(15) 0.0234(17) -0.0042(12) 0.0015(12) 0.0002(12)
C3 0.0206(14) 0.0242(16) 0.0170(15) 0.0013(12) 0.0004(12) 0.0012(12)
C4 0.0226(15) 0.0228(15) 0.0174(15) 0.0006(12) -0.0010(12) -0.0021(12)
C5 0.0235(16) 0.0277(17) 0.0254(18) -0.0060(13) 0.0045(13) -0.0018(14)
C6 0.0262(17) 0.0326(18) 0.037(2) -0.0129(16) 0.0039(16) 0.0003(15)
C7 0.0256(16) 0.0248(15) 0.0215(16) -0.0002(13) 0.0005(13) -0.0027(13)
C8 0.0316(18) 0.0290(17) 0.0218(17) -0.0011(13) 0.0009(14) -0.0050(14)
C9 0.037(2) 0.0334(19) 0.051(3) -0.0101(18) -0.0014(19) -0.0004(17)
C10 0.043(2) 0.039(2) 0.049(3) -0.0172(18) 0.0010(19) -0.0036(18)
C11 0.040(2) 0.049(2) 0.0261(19) -0.0072(17) 0.0050(16) -0.0162(18)
C12 0.054(3) 0.067(3) 0.030(2) -0.009(2) 0.007(2) -0.036(2)
C13 0.046(3) 0.092(4) 0.024(2) -0.001(2) 0.0023(19) -0.030(3)
C14 0.036(2) 0.088(4) 0.031(2) 0.018(2) -0.0027(19) -0.022(2)
C15 0.038(2) 0.063(3) 0.023(2) 0.0066(17) -0.0020(16) -0.012(2)
C16 0.0328(18) 0.0431(19) 0.0192(16) 0.0008(16) 0.0048(16) -0.0097(14)
C17 0.0338(19) 0.0320(18) 0.0193(17) 0.0004(13) 0.0039(14) -0.0045(15)
C18 0.038(3) 0.134(6) 0.188(9) -0.118(7) 0.043(4) -0.038(4)
C19 0.0328(18) 0.0258(16) 0.0264(17) 0.0081(13) 0.0043(15) -0.0025(15)
C20 0.0299(18) 0.0267(16) 0.0237(17) 0.0023(13) 0.0030(14) -0.0074(14)
C21 0.0255(17) 0.0318(18) 0.0239(18) 0.0072(13) 0.0059(14) -0.0057(14)
C22 0.0304(17) 0.0305(16) 0.0204(16) 0.0026(15) 0.0075(14) -0.0014(15)
C23 0.0301(18) 0.0353(18) 0.0182(17) 0.0079(13) -0.0009(14) -0.0043(15)
C24 0.044(2) 0.039(2) 0.045(3) 0.0128(19) 0.013(2) 0.0122(19)
C25 0.059(3) 0.0349(19) 0.034(2) -0.0010(19) 0.003(2) -0.0211(18)
C26 0.0264(18) 0.060(3) 0.041(2) 0.006(2) 0.0026(17) -0.0074(18)
C27 0.059(3) 0.039(2) 0.022(2) -0.0030(15) 0.0084(18) -0.0002(19)
C28 0.037(2) 0.052(2) 0.0245(19) 0.0031(17) -0.0056(16) -0.0108(18)
C29 0.071(4) 0.097(5) 0.162(10) -0.046(6) 0.003(5) 0.006(4)
Cl3 0.135(2) 0.1297(19) 0.1121(18) -0.0313(15) -0.0515(16) 0.0423(16)
Cl4 0.0637(10) 0.1399(19) 0.1076(17) 0.0106(14) 0.0074(11) 0.0207(11)

loop_
_geom_bond_atom_site_label_1
_geom_bond_atom_site_label_2
_geom_bond_distance
_geom_bond_site_symmetry_2
_geom_bond_publ_flag
Ti1 O2 1.779(2) 2_665 ?
Ti1 O3 1.816(2) . ?
Ti1 Cl1 2.3032(11) . ?
Ti1 C23 2.331(3) . ?
Ti1 C22 2.343(3) . ?
Ti1 C19 2.379(3) . ?
Ti1 C21 2.385(3) . ?
Ti1 C20 2.400(3) . ?
O1 C1 1.390(5) . ?
O1 C18 1.419(7) . ?
O2 C2 1.400(4) . ?
O2 Ti1 1.779(2) 2_665 ?
O3 C3 1.389(4) . ?
O4 C7 1.406(4) . ?
O4 C4 1.426(4) . ?
O5 C1 1.424(4) . ?
O5 C5 1.425(4) . ?
O6 C6 1.429(4) . ?
O6 C7 1.432(4) . ?
C1 C2 1.533(5) . ?
C1 H1 1.0000 . ?
C2 C3 1.523(4) . ?
C2 H2 1.0000 . ?
C3 C4 1.506(4) . ?
C3 H3 1.0000 . ?
C4 C5 1.523(4) . ?
C4 H4 1.0000 . ?
C5 C6 1.534(5) . ?
C5 H5 1.0000 . ?
C6 H6A 0.9900 . ?
C6 H6B 0.9900 . ?
C7 C8 1.503(5) . ?
C7 H7 1.0000 . ?
C8 C17 1.361(5) . ?
C8 C9 1.412(5) . ?
C9 C10 1.335(6) . ?
C9 H9 0.9500 . ?
C10 C11 1.425(7) . ?
C10 H10 0.9500 . ?
C11 C16 1.413(6) . ?
C11 C12 1.423(6) . ?
C12 C13 1.341(8) . ?
C12 H12 0.9500 . ?
C13 C14 1.414(8) . ?
C13 H13 0.9500 . ?
C14 C15 1.379(6) . ?
C14 H14 0.9500 . ?
C15 C16 1.410(6) . ?
C15 H15 0.9500 . ?
C16 C17 1.426(5) . ?
C17 H17 0.9500 . ?
C18 H18A 0.9800 . ?
C18 H18B 0.9800 . ?
C18 H18C 0.9800 . ?
C19 C23 1.405(5) . ?
C19 C20 1.415(5) . ?
C19 C24 1.508(5) . ?
C20 C21 1.407(5) . ?
C20 C25 1.493(5) . ?
C21 C22 1.419(5) . ?
C21 C26 1.504(5) . ?
C22 C23 1.442(5) . ?
C22 C27 1.499(5) . ?
C23 C28 1.495(5) . ?
C24 H24A 0.9800 . ?
C24 H24B 0.9800 . ?
C24 H24C 0.9800 . ?
C25 H25A 0.9800 . ?
C25 H25B 0.9800 . ?
C25 H25C 0.9800 . ?
C26 H26A 0.9800 . ?
C26 H26B 0.9800 . ?
C26 H26C 0.9800 . ?
C27 H27A 0.9800 . ?
C27 H27B 0.9800 . ?
C27 H27C 0.9800 . ?
C28 H28A 0.9800 . ?
C28 H28B 0.9800 . ?
C28 H28C 0.9800 . ?
C29 Cl3 1.786(10) . ?
C29 Cl4 1.795(8) . ?
C29 H29A 0.9900 . ?
C29 H29B 0.9900 . ?
